data_7103998
loop_
_publ_author_name
'Tasiopoulos, Anastasios J.'
'Abboud, Khalil A.'
'Christou, George'

_publ_section_title
;
 A novel aggregate of [Mn2(\m-O)2] units:
 [Mn8O10(O2CMe)6(H2O)2(bpy)6]4+ with a serpentine core
;
_journal_coden_ASTM CHCOFS
_journal_issue 5
_journal_name_full
;
 Chemical Communications (Cambridge, United Kingdom)
;
_journal_page_first 580
_journal_page_last 581
_journal_paper_doi 10.1039/b211345g
_journal_year 2003
_chemical_formula_sum 'C78 H86 Cl4 Mn8 N12 O48'
_chemical_formula_weight 2540.91
_space_group_IT_number 2
_symmetry_cell_setting triclinic
_symmetry_space_group_name_Hall '-P 1'
_symmetry_space_group_name_H-M 'P -1'
_atom_sites_solution_hydrogens geom
_atom_sites_solution_primary direct
_atom_sites_solution_secondary difmap
_audit_creation_method SHELXL-97
_cell_angle_alpha 65.623(2)
_cell_angle_beta 79.268(2)
_cell_angle_gamma 73.316(2)
_cell_formula_units_Z 1
_cell_length_a 13.1494(7)
_cell_length_b 13.7254(7)
_cell_length_c 15.8387(8)
_cell_measurement_reflns_used 67
_cell_measurement_temperature 133(2)
_cell_measurement_theta_max 28.0
_cell_measurement_theta_min 2.0
_cell_volume 2486.6(2)
_computing_cell_refinement 'Bruker SMART & SAINT (Bruker 1998)'
_computing_data_collection 'Bruker SMART (Bruker 1998)'
_computing_data_reduction 'Bruker SHELXTL (Bruker 2000)'
_computing_molecular_graphics 'Bruker SHELXTL'
_computing_publication_material 'Bruker SHELXTL'
_computing_structure_refinement 'Bruker SHELXTL'
_computing_structure_solution 'Bruker SHELXTL'
_diffrn_ambient_temperature 193(2)
_diffrn_measured_fraction_theta_full 0.972
_diffrn_measured_fraction_theta_max 0.972
_diffrn_measurement_device_type 'SMART CCD area detector'
_diffrn_measurement_method '\w scans'
_diffrn_radiation_monochromator graphite
_diffrn_radiation_source 'normal-focus sealed tube'
_diffrn_radiation_type MoK\a
_diffrn_radiation_wavelength 0.71073
_diffrn_reflns_av_R_equivalents 0.0520
_diffrn_reflns_av_sigmaI/netI 0.1195
_diffrn_reflns_limit_h_max 17
_diffrn_reflns_limit_h_min -16
_diffrn_reflns_limit_k_max 17
_diffrn_reflns_limit_k_min -17
_diffrn_reflns_limit_l_max 20
_diffrn_reflns_limit_l_min -20
_diffrn_reflns_number 22247
_diffrn_reflns_theta_full 27.50
_diffrn_reflns_theta_max 27.50
_diffrn_reflns_theta_min 1.68
_diffrn_standards_decay_% 0
_diffrn_standards_number 0
_exptl_absorpt_coefficient_mu 1.191
_exptl_absorpt_correction_T_max 0.9539
_exptl_absorpt_correction_T_min 0.8106
_exptl_absorpt_correction_type integration
_exptl_absorpt_process_details 'based on measured indexed crystal faces, SHELXTL (Bruker 1998)'
_exptl_crystal_colour brown
_exptl_crystal_density_diffrn 1.697
_exptl_crystal_density_meas 0
_exptl_crystal_density_method 'not measured'
_exptl_crystal_description plates
_exptl_crystal_F_000 1290
_exptl_crystal_size_max 0.21
_exptl_crystal_size_mid 0.05
_exptl_crystal_size_min 0.04
_refine_diff_density_max 0.472
_refine_diff_density_min -0.434
_refine_diff_density_rms 0.079
_refine_ls_extinction_method none
_refine_ls_goodness_of_fit_ref 0.812
_refine_ls_hydrogen_treatment mixed
_refine_ls_matrix_type full
_refine_ls_number_parameters 637
_refine_ls_number_reflns 11071
_refine_ls_number_restraints 0
_refine_ls_restrained_S_all 0.812
_refine_ls_R_factor_all 0.0838
_refine_ls_R_factor_gt 0.0399
_refine_ls_shift/su_max 0.001
_refine_ls_shift/su_mean 0.000
_refine_ls_structure_factor_coef Fsqd
_refine_ls_weighting_details 'calc w=1/[\s^2^(Fo^2^)+(0.0291P)^2^] where P=(Fo^2^+2Fc^2^)/3'
_refine_ls_weighting_scheme calc
_refine_ls_wR_factor_gt 0.0764
_refine_ls_wR_factor_ref 0.0824
_reflns_number_gt 6093
_reflns_number_total 11071
_reflns_threshold_expression >2sigma(I)
_cod_data_source_file b211345g.txt
_cod_data_source_block ts30
_cod_depositor_comments
;
The following automatic conversions were performed:
'_symmetry_cell_setting' value 'Triclinic' changed to 'triclinic'
according to '/home/saulius/struct/CIF-dictionaries/cif_core.dic'
dictionary named 'cif_core.dic' version 2.4.1 from 2010-06-29.

Automatic conversion script
Id: cif_fix_enum 1527 2010-12-29 10:47:43Z saulius 
;
_cod_original_sg_symbol_H-M P-1
_cod_database_code 7103998

loop_
_symmetry_equiv_pos_as_xyz
'x, y, z'
'-x, -y, -z'

loop_
_atom_site_label
_atom_site_type_symbol
_atom_site_fract_x
_atom_site_fract_y
_atom_site_fract_z
_atom_site_U_iso_or_equiv
_atom_site_adp_type
_atom_site_occupancy
_atom_site_symmetry_multiplicity
_atom_site_calc_flag
_atom_site_refinement_flags
_atom_site_disorder_assembly
_atom_site_disorder_group
Mn1 Mn 0.54254(4) 0.43389(4) 0.45182(3) 0.01841(12) Uani 1 1 d . . .
Mn2 Mn 0.53706(4) 0.21218(4) 0.52799(3) 0.02101(12) Uani 1 1 d . . .
Mn3 Mn 0.76896(4) 0.22585(4) 0.41057(3) 0.02055(12) Uani 1 1 d . . .
Mn4 Mn 0.90513(4) 0.30366(4) 0.26577(3) 0.02270(13) Uani 1 1 d . . .
Cl1 Cl 1.16329(7) -0.42275(9) 0.28946(7) 0.0424(3) Uani 1 1 d . . .
Cl2 Cl 0.58622(7) -0.18517(8) -0.08143(6) 0.0376(2) Uani 1 1 d . . .
O1 O 0.55824(15) 0.44058(16) 0.55950(13) 0.0187(5) Uani 1 1 d . . .
O2 O 0.44839(15) 0.34355(16) 0.49809(13) 0.0209(5) Uani 1 1 d . . .
O3 O 0.64025(15) 0.28758(16) 0.47241(13) 0.0199(5) Uani 1 1 d . . .
O4 O 0.62742(17) 0.05771(17) 0.56704(14) 0.0248(5) Uani 1 1 d . . .
O5 O 0.50552(16) 0.19477(17) 0.42321(15) 0.0256(5) Uani 1 1 d . . .
O6 O 0.79306(17) 0.08166(18) 0.51634(14) 0.0267(5) Uani 1 1 d . . .
O7 O 0.89010(16) 0.17126(17) 0.34531(14) 0.0239(5) Uani 1 1 d . . .
O8 O 0.77634(15) 0.35536(16) 0.30859(13) 0.0215(5) Uani 1 1 d . . .
O9 O 0.66928(17) 0.16890(17) 0.35146(14) 0.0272(5) Uani 1 1 d . . .
O10 O 0.87057(17) 0.27256(18) 0.47726(14) 0.0266(5) Uani 1 1 d . . .
O11 O 0.97723(16) 0.32847(17) 0.34631(14) 0.0249(5) Uani 1 1 d . . .
O12 O 1.0503(2) 0.2471(2) 0.20915(16) 0.0279(6) Uani 1 1 d . . .
H12A H 1.104(3) 0.263(3) 0.210(3) 0.061(16) Uiso 1 1 d . . .
H12B H 1.076(3) 0.172(3) 0.215(3) 0.064(14) Uiso 1 1 d . . .
O13 O 1.2070(2) 0.3431(2) 0.20141(17) 0.0390(7) Uani 1 1 d . . .
H13A H 1.2036 0.3937 0.2409 0.059 Uiso 1 1 d R . .
H13B H 1.277(4) 0.313(4) 0.185(4) 0.13(2) Uiso 1 1 d . . .
O14 O 1.1930(2) -0.3668(3) 0.19417(18) 0.0738(10) Uani 1 1 d . . .
O15 O 1.2106(2) -0.3925(2) 0.34579(17) 0.0567(8) Uani 1 1 d . . .
O16 O 1.04940(19) -0.3975(2) 0.30745(19) 0.0556(8) Uani 1 1 d . . .
O17 O 1.2006(2) -0.5411(2) 0.3138(2) 0.0646(9) Uani 1 1 d . . .
O18 O 0.6348(2) -0.1910(2) -0.00472(16) 0.0481(7) Uani 1 1 d . . .
O19 O 0.4739(2) -0.1421(2) -0.07198(17) 0.0553(8) Uani 1 1 d . . .
O20 O 0.6304(2) -0.1153(2) -0.16695(17) 0.0546(8) Uani 1 1 d . . .
O21 O 0.6084(2) -0.2942(2) -0.08171(16) 0.0464(7) Uani 1 1 d . . .
N1 N 0.65985(18) 0.5170(2) 0.38602(16) 0.0181(6) Uani 1 1 d . . .
N2 N 0.52764(19) 0.4709(2) 0.31322(17) 0.0189(6) Uani 1 1 d . . .
N3 N 0.5556(2) 0.1979(2) 0.65703(17) 0.0233(6) Uani 1 1 d . . .
N4 N 0.4125(2) 0.1433(2) 0.60427(18) 0.0251(6) Uani 1 1 d . . .
N5 N 0.91782(19) 0.4545(2) 0.16297(17) 0.0215(6) Uani 1 1 d . . .
N6 N 0.8410(2) 0.3019(2) 0.15991(18) 0.0257(7) Uani 1 1 d . . .
C1 C 0.7274(2) 0.5311(3) 0.4307(2) 0.0219(7) Uani 1 1 d . . .
H1A H 0.7256 0.4965 0.4966 0.026 Uiso 1 1 calc R . .
C2 C 0.7997(2) 0.5946(3) 0.3840(2) 0.0260(8) Uani 1 1 d . . .
H2A H 0.8492 0.6013 0.4168 0.031 Uiso 1 1 calc R . .
C3 C 0.7992(3) 0.6482(3) 0.2892(2) 0.0282(8) Uani 1 1 d . . .
H3A H 0.8459 0.6955 0.2561 0.034 Uiso 1 1 calc R . .
C4 C 0.7302(2) 0.6328(3) 0.2423(2) 0.0243(8) Uani 1 1 d . . .
H4A H 0.7299 0.6682 0.1765 0.029 Uiso 1 1 calc R . .
C5 C 0.6617(2) 0.5650(2) 0.2928(2) 0.0199(7) Uani 1 1 d . . .
C6 C 0.5891(2) 0.5362(2) 0.2512(2) 0.0203(7) Uani 1 1 d . . .
C7 C 0.5824(3) 0.5714(3) 0.1561(2) 0.0272(8) Uani 1 1 d . . .
H7A H 0.6265 0.6170 0.1129 0.033 Uiso 1 1 calc R . .
C8 C 0.5114(3) 0.5395(3) 0.1255(2) 0.0326(9) Uani 1 1 d . . .
H8A H 0.5069 0.5617 0.0608 0.039 Uiso 1 1 calc R . .
C9 C 0.4465(3) 0.4750(3) 0.1890(2) 0.0309(9) Uani 1 1 d . . .
H9A H 0.3959 0.4535 0.1688 0.037 Uiso 1 1 calc R . .
C10 C 0.4567(2) 0.4424(3) 0.2824(2) 0.0245(8) Uani 1 1 d . . .
H10A H 0.4120 0.3983 0.3264 0.029 Uiso 1 1 calc R . .
C11 C 0.6344(2) 0.2265(2) 0.6782(2) 0.0243(8) Uani 1 1 d . . .
H11A H 0.6853 0.2561 0.6302 0.029 Uiso 1 1 calc R . .
C12 C 0.6433(3) 0.2139(3) 0.7674(2) 0.0325(9) Uani 1 1 d . . .
H12C H 0.6996 0.2346 0.7809 0.039 Uiso 1 1 calc R . .
C13 C 0.5696(3) 0.1709(3) 0.8370(2) 0.0371(9) Uani 1 1 d . . .
H13C H 0.5743 0.1623 0.8990 0.044 Uiso 1 1 calc R . .
C14 C 0.4894(3) 0.1407(3) 0.8166(2) 0.0331(9) Uani 1 1 d . . .
H14A H 0.4386 0.1103 0.8642 0.040 Uiso 1 1 calc R . .
C15 C 0.4834(3) 0.1548(3) 0.7260(2) 0.0252(8) Uani 1 1 d . . .
C16 C 0.4009(3) 0.1273(3) 0.6949(2) 0.0274(8) Uani 1 1 d . . .
C17 C 0.3139(3) 0.0914(3) 0.7523(3) 0.0372(9) Uani 1 1 d . . .
H17A H 0.3063 0.0802 0.8162 0.045 Uiso 1 1 calc R . .
C18 C 0.2390(3) 0.0726(3) 0.7136(3) 0.0466(11) Uani 1 1 d . . .
H18A H 0.1786 0.0488 0.7510 0.056 Uiso 1 1 calc R . .
C19 C 0.2517(3) 0.0884(3) 0.6206(3) 0.0405(10) Uani 1 1 d . . .
H19A H 0.2009 0.0753 0.5934 0.049 Uiso 1 1 calc R . .
C20 C 0.3398(3) 0.1235(3) 0.5685(3) 0.0342(9) Uani 1 1 d . . .
H20A H 0.3494 0.1340 0.5046 0.041 Uiso 1 1 calc R . .
C21 C 0.7277(3) 0.0228(3) 0.5639(2) 0.0254(8) Uani 1 1 d . . .
C22 C 0.7720(3) -0.0956(3) 0.6221(2) 0.0321(9) Uani 1 1 d . . .
H22A H 0.7610 -0.1061 0.6879 0.048 Uiso 1 1 calc R . .
H22B H 0.8483 -0.1158 0.6049 0.048 Uiso 1 1 calc R . .
H22C H 0.7355 -0.1421 0.6116 0.048 Uiso 1 1 calc R . .
C23 C 0.5723(3) 0.1741(3) 0.3592(2) 0.0239(8) Uani 1 1 d . . .
C24 C 0.5234(3) 0.1560(3) 0.2900(2) 0.0316(9) Uani 1 1 d . . .
H24A H 0.5797 0.1332 0.2472 0.047 Uiso 1 1 calc R . .
H24B H 0.4748 0.2246 0.2547 0.047 Uiso 1 1 calc R . .
H24C H 0.4838 0.0986 0.3228 0.047 Uiso 1 1 calc R . .
C25 C 0.9487(3) 0.3102(3) 0.4334(2) 0.0255(8) Uani 1 1 d . . .
C26 C 1.0168(3) 0.3385(3) 0.4816(2) 0.0353(9) Uani 1 1 d . . .
H26A H 0.9738 0.3585 0.5322 0.053 Uiso 1 1 calc R . .
H26B H 1.0457 0.4008 0.4371 0.053 Uiso 1 1 calc R . .
H26C H 1.0755 0.2748 0.5071 0.053 Uiso 1 1 calc R . .
C27 C 0.9675(2) 0.5235(3) 0.1692(2) 0.0259(8) Uani 1 1 d . . .
H27A H 1.0032 0.5018 0.2234 0.031 Uiso 1 1 calc R . .
C28 C 0.9685(3) 0.6253(3) 0.0994(2) 0.0313(9) Uani 1 1 d . . .
H28A H 1.0042 0.6730 0.1053 0.038 Uiso 1 1 calc R . .
C29 C 0.9173(3) 0.6561(3) 0.0217(2) 0.0328(9) Uani 1 1 d . . .
H29A H 0.9157 0.7264 -0.0267 0.039 Uiso 1 1 calc R . .
C30 C 0.8677(3) 0.5844(3) 0.0138(2) 0.0311(9) Uani 1 1 d . . .
H30A H 0.8323 0.6047 -0.0402 0.037 Uiso 1 1 calc R . .
C31 C 0.8700(2) 0.4830(3) 0.0850(2) 0.0240(8) Uani 1 1 d . . .
C32 C 0.8253(2) 0.3975(3) 0.0833(2) 0.0260(8) Uani 1 1 d . . .
C33 C 0.7742(3) 0.4072(3) 0.0104(2) 0.0354(9) Uani 1 1 d . . .
H33A H 0.7641 0.4737 -0.0430 0.043 Uiso 1 1 calc R . .
C34 C 0.7378(3) 0.3197(3) 0.0157(2) 0.0402(10) Uani 1 1 d . . .
H34A H 0.7027 0.3257 -0.0341 0.048 Uiso 1 1 calc R . .
C35 C 0.7528(3) 0.2242(3) 0.0931(2) 0.0397(10) Uani 1 1 d . . .
H35A H 0.7277 0.1636 0.0979 0.048 Uiso 1 1 calc R . .
C36 C 0.8051(3) 0.2173(3) 0.1644(2) 0.0314(9) Uani 1 1 d . . .
H36A H 0.8159 0.1510 0.2180 0.038 Uiso 1 1 calc R . .

loop_
_atom_site_aniso_label
_atom_site_aniso_U_11
_atom_site_aniso_U_22
_atom_site_aniso_U_33
_atom_site_aniso_U_23
_atom_site_aniso_U_13
_atom_site_aniso_U_12
Mn1 0.0147(3) 0.0193(3) 0.0198(3) -0.0080(2) -0.0005(2) -0.0017(2)
Mn2 0.0182(3) 0.0202(3) 0.0229(3) -0.0079(2) -0.0003(2) -0.0033(2)
Mn3 0.0171(3) 0.0204(3) 0.0210(3) -0.0074(2) -0.0008(2) -0.0010(2)
Mn4 0.0194(3) 0.0260(3) 0.0205(3) -0.0094(2) -0.0001(2) -0.0023(2)
Cl1 0.0311(6) 0.0688(8) 0.0396(6) -0.0302(6) 0.0027(4) -0.0190(5)
Cl2 0.0392(6) 0.0445(6) 0.0260(5) -0.0154(5) 0.0003(4) -0.0040(5)
O1 0.0158(11) 0.0191(12) 0.0190(12) -0.0065(10) -0.0020(9) -0.0014(9)
O2 0.0164(12) 0.0200(13) 0.0260(12) -0.0087(10) -0.0016(9) -0.0037(10)
O3 0.0164(12) 0.0213(12) 0.0184(11) -0.0072(10) -0.0013(9) 0.0001(9)
O4 0.0238(13) 0.0187(13) 0.0280(13) -0.0073(11) -0.0008(10) -0.0025(10)
O5 0.0198(12) 0.0280(14) 0.0308(13) -0.0149(11) -0.0016(10) -0.0029(10)
O6 0.0231(13) 0.0235(13) 0.0264(13) -0.0040(11) -0.0001(10) -0.0046(11)
O7 0.0220(12) 0.0235(13) 0.0233(12) -0.0085(10) 0.0004(10) -0.0030(10)
O8 0.0175(12) 0.0220(13) 0.0224(12) -0.0086(10) -0.0011(9) -0.0009(10)
O9 0.0234(13) 0.0318(14) 0.0305(13) -0.0162(11) 0.0002(11) -0.0077(11)
O10 0.0241(13) 0.0321(14) 0.0243(13) -0.0115(11) -0.0005(10) -0.0075(11)
O11 0.0187(12) 0.0356(15) 0.0217(13) -0.0129(11) -0.0008(10) -0.0057(11)
O12 0.0220(15) 0.0309(17) 0.0274(14) -0.0113(12) 0.0007(11) -0.0029(13)
O13 0.0333(16) 0.0416(17) 0.0428(16) -0.0178(14) 0.0029(13) -0.0108(13)
O14 0.064(2) 0.124(3) 0.0291(16) -0.0264(18) 0.0024(15) -0.023(2)
O15 0.064(2) 0.085(2) 0.0409(16) -0.0254(16) -0.0130(14) -0.0387(17)
O16 0.0256(15) 0.090(2) 0.071(2) -0.0534(18) 0.0078(14) -0.0157(15)
O17 0.0498(19) 0.063(2) 0.092(2) -0.0437(19) 0.0098(17) -0.0168(16)
O18 0.0527(18) 0.063(2) 0.0336(15) -0.0230(14) -0.0093(13) -0.0100(15)
O19 0.0337(16) 0.082(2) 0.0499(17) -0.0380(17) -0.0022(13) 0.0054(15)
O20 0.071(2) 0.0556(19) 0.0321(15) -0.0132(14) 0.0090(14) -0.0212(16)
O21 0.0579(18) 0.0360(17) 0.0415(16) -0.0142(13) -0.0063(14) -0.0048(14)
N1 0.0143(14) 0.0200(15) 0.0192(15) -0.0098(12) 0.0004(11) -0.0006(12)
N2 0.0152(14) 0.0179(15) 0.0228(15) -0.0087(12) -0.0007(12) -0.0016(12)
N3 0.0222(16) 0.0186(15) 0.0233(15) -0.0073(13) 0.0011(12) 0.0011(12)
N4 0.0220(16) 0.0198(16) 0.0299(17) -0.0081(13) 0.0020(13) -0.0042(13)
N5 0.0161(14) 0.0260(16) 0.0200(15) -0.0096(13) 0.0015(12) -0.0022(12)
N6 0.0213(16) 0.0333(18) 0.0211(15) -0.0112(14) 0.0029(12) -0.0059(13)
C1 0.0181(18) 0.0245(19) 0.0244(18) -0.0138(16) 0.0011(15) -0.0018(15)
C2 0.0129(17) 0.034(2) 0.037(2) -0.0205(18) 0.0004(15) -0.0056(16)
C3 0.0222(19) 0.025(2) 0.037(2) -0.0129(17) 0.0047(16) -0.0079(16)
C4 0.0222(19) 0.0211(19) 0.0251(19) -0.0079(16) 0.0003(15) -0.0013(15)
C5 0.0147(17) 0.0186(18) 0.0249(19) -0.0117(15) -0.0011(14) 0.0032(14)
C6 0.0198(18) 0.0176(18) 0.0228(18) -0.0096(15) -0.0003(14) -0.0014(14)
C7 0.0234(19) 0.028(2) 0.0233(19) -0.0054(16) 0.0014(15) -0.0054(16)
C8 0.033(2) 0.041(2) 0.0223(19) -0.0128(18) -0.0085(16) -0.0018(18)
C9 0.024(2) 0.038(2) 0.033(2) -0.0139(18) -0.0082(16) -0.0057(17)
C10 0.0190(18) 0.026(2) 0.0262(19) -0.0084(16) -0.0027(15) -0.0033(15)
C11 0.0236(19) 0.0209(19) 0.0253(19) -0.0079(16) -0.0032(15) -0.0014(15)
C12 0.035(2) 0.038(2) 0.027(2) -0.0145(18) -0.0026(17) -0.0090(18)
C13 0.049(3) 0.036(2) 0.023(2) -0.0111(18) -0.0048(18) -0.006(2)
C14 0.036(2) 0.026(2) 0.028(2) -0.0079(17) 0.0067(17) -0.0024(17)
C15 0.0258(19) 0.0178(19) 0.0238(19) -0.0061(15) 0.0045(15) 0.0002(15)
C16 0.0230(19) 0.0140(18) 0.037(2) -0.0064(16) 0.0057(16) -0.0020(15)
C17 0.042(2) 0.026(2) 0.039(2) -0.0106(18) 0.0100(19) -0.0119(18)
C18 0.036(2) 0.030(2) 0.069(3) -0.019(2) 0.018(2) -0.0140(19)
C19 0.032(2) 0.030(2) 0.058(3) -0.014(2) -0.002(2) -0.0105(18)
C20 0.027(2) 0.030(2) 0.044(2) -0.0110(18) -0.0021(18) -0.0090(17)
C21 0.029(2) 0.025(2) 0.0178(18) -0.0062(16) -0.0098(16) 0.0019(17)
C22 0.030(2) 0.026(2) 0.033(2) -0.0026(17) -0.0056(17) -0.0070(17)
C23 0.026(2) 0.0183(19) 0.0249(19) -0.0056(15) -0.0033(16) -0.0055(15)
C24 0.029(2) 0.038(2) 0.035(2) -0.0214(18) -0.0046(16) -0.0045(17)
C25 0.0224(19) 0.023(2) 0.026(2) -0.0077(16) -0.0047(16) 0.0014(16)
C26 0.031(2) 0.046(3) 0.034(2) -0.0165(19) -0.0041(17) -0.0119(19)
C27 0.0194(18) 0.029(2) 0.0275(19) -0.0133(17) 0.0026(15) -0.0025(16)
C28 0.031(2) 0.029(2) 0.031(2) -0.0084(17) 0.0025(17) -0.0097(17)
C29 0.033(2) 0.030(2) 0.026(2) -0.0065(17) 0.0064(17) -0.0065(17)
C30 0.026(2) 0.035(2) 0.0230(19) -0.0057(17) -0.0012(16) -0.0029(17)
C31 0.0171(18) 0.028(2) 0.0221(19) -0.0087(16) -0.0012(15) 0.0008(15)
C32 0.0164(18) 0.041(2) 0.0197(18) -0.0132(17) 0.0029(14) -0.0055(16)
C33 0.029(2) 0.044(3) 0.027(2) -0.0093(18) -0.0032(17) -0.0056(18)
C34 0.037(2) 0.063(3) 0.029(2) -0.019(2) -0.0044(18) -0.020(2)
C35 0.044(2) 0.051(3) 0.034(2) -0.018(2) 0.0020(19) -0.026(2)
C36 0.034(2) 0.037(2) 0.028(2) -0.0150(18) 0.0021(17) -0.0124(18)

loop_
_atom_type_symbol
_atom_type_description
_atom_type_scat_dispersion_real
_atom_type_scat_dispersion_imag
_atom_type_scat_source
C C 0.0033 0.0016 'International Tables Vol C Tables 4.2.6.8 and 6.1.1.4'
H H 0.0000 0.0000 'International Tables Vol C Tables 4.2.6.8 and 6.1.1.4'
N N 0.0061 0.0033 'International Tables Vol C Tables 4.2.6.8 and 6.1.1.4'
O O 0.0106 0.0060 'International Tables Vol C Tables 4.2.6.8 and 6.1.1.4'
Cl Cl 0.1484 0.1585 'International Tables Vol C Tables 4.2.6.8 and 6.1.1.4'
Mn Mn 0.3368 0.7283 'International Tables Vol C Tables 4.2.6.8 and 6.1.1.4'

loop_
_geom_angle_atom_site_label_1
_geom_angle_atom_site_label_2
_geom_angle_atom_site_label_3
_geom_angle
_geom_angle_site_symmetry_1
_geom_angle_site_symmetry_3
_geom_angle_publ_flag
O1 Mn1 O1 82.51(9) . 2_666 ?
O1 Mn1 O2 97.56(9) . . ?
O1 Mn1 O2 95.06(9) 2_666 . ?
O1 Mn1 O3 96.92(8) . . ?
O1 Mn1 O3 173.55(9) 2_666 . ?
O2 Mn1 O3 78.62(8) . . ?
O1 Mn1 N1 90.51(9) . . ?
O1 Mn1 N1 92.82(9) 2_666 . ?
O2 Mn1 N1 169.38(9) . . ?
O3 Mn1 N1 93.61(9) . . ?
O1 Mn1 N2 164.16(10) . . ?
O1 Mn1 N2 87.13(9) 2_666 . ?
O2 Mn1 N2 95.26(9) . . ?
O3 Mn1 N2 94.70(9) . . ?
N1 Mn1 N2 78.02(10) . . ?
O1 Mn1 Mn1 41.44(6) . 2_666 ?
O1 Mn1 Mn1 41.07(6) 2_666 2_666 ?
O2 Mn1 Mn1 98.40(7) . 2_666 ?
O3 Mn1 Mn1 138.00(6) . 2_666 ?
N1 Mn1 Mn1 92.22(7) . 2_666 ?
N2 Mn1 Mn1 127.16(7) . 2_666 ?
O1 Mn1 Mn2 95.63(7) . . ?
O1 Mn1 Mn2 133.13(7) 2_666 . ?
O2 Mn1 Mn2 38.47(6) . . ?
O3 Mn1 Mn2 40.45(6) . . ?
N1 Mn1 Mn2 134.04(7) . . ?
N2 Mn1 Mn2 100.20(7) . . ?
Mn1 Mn1 Mn2 121.42(3) 2_666 . ?
O2 Mn2 O3 85.16(9) . . ?
O2 Mn2 O5 91.49(9) . . ?
O3 Mn2 O5 98.97(9) . . ?
O2 Mn2 O4 175.31(9) . . ?
O3 Mn2 O4 99.52(9) . . ?
O5 Mn2 O4 87.98(9) . . ?
O2 Mn2 N3 95.11(10) . . ?
O3 Mn2 N3 93.96(10) . . ?
O5 Mn2 N3 165.93(10) . . ?
O4 Mn2 N3 84.43(9) . . ?
O2 Mn2 N4 88.92(10) . . ?
O3 Mn2 N4 170.14(10) . . ?
O5 Mn2 N4 89.04(10) . . ?
O4 Mn2 N4 86.41(9) . . ?
N3 Mn2 N4 78.70(11) . . ?
O2 Mn2 Mn1 40.44(6) . . ?
O3 Mn2 Mn1 45.06(6) . . ?
O5 Mn2 Mn1 101.04(7) . . ?
O4 Mn2 Mn1 144.19(6) . . ?
N3 Mn2 Mn1 92.00(7) . . ?
N4 Mn2 Mn1 127.87(7) . . ?
O8 Mn3 O7 81.27(9) . . ?
O8 Mn3 O3 96.35(9) . . ?
O7 Mn3 O3 177.12(9) . . ?
O8 Mn3 O6 168.35(9) . . ?
O7 Mn3 O6 89.31(9) . . ?
O3 Mn3 O6 93.24(9) . . ?
O8 Mn3 O9 96.79(8) . . ?
O7 Mn3 O9 90.17(8) . . ?
O3 Mn3 O9 88.49(8) . . ?
O6 Mn3 O9 90.04(9) . . ?
O8 Mn3 O10 86.82(8) . . ?
O7 Mn3 O10 89.75(8) . . ?
O3 Mn3 O10 91.74(8) . . ?
O6 Mn3 O10 86.30(9) . . ?
O9 Mn3 O10 176.34(8) . . ?
O8 Mn3 Mn4 41.05(6) . . ?
O7 Mn3 Mn4 41.45(6) . . ?
O3 Mn3 Mn4 136.52(6) . . ?
O6 Mn3 Mn4 128.16(7) . . ?
O9 Mn3 Mn4 102.38(6) . . ?
O10 Mn3 Mn4 79.93(6) . . ?
O8 Mn4 O7 86.69(9) . . ?
O8 Mn4 O11 94.86(9) . . ?
O7 Mn4 O11 95.38(9) . . ?
O8 Mn4 N6 89.39(10) . . ?
O7 Mn4 N6 95.60(10) . . ?
O11 Mn4 N6 168.43(10) . . ?
O8 Mn4 O12 176.70(10) . . ?
O7 Mn4 O12 94.75(10) . . ?
O11 Mn4 O12 87.96(10) . . ?
N6 Mn4 O12 87.52(10) . . ?
O8 Mn4 N5 93.98(10) . . ?
O7 Mn4 N5 174.20(10) . . ?
O11 Mn4 N5 90.31(10) . . ?
N6 Mn4 N5 78.65(11) . . ?
O12 Mn4 N5 84.29(10) . . ?
O8 Mn4 Mn3 43.75(7) . . ?
O7 Mn4 Mn3 44.30(7) . . ?
O11 Mn4 Mn3 88.45(6) . . ?
N6 Mn4 Mn3 101.98(7) . . ?
O12 Mn4 Mn3 138.24(8) . . ?
N5 Mn4 Mn3 137.33(7) . . ?
O14 Cl1 O15 109.90(17) . . ?
O14 Cl1 O16 110.79(18) . . ?
O15 Cl1 O16 109.71(17) . . ?
O14 Cl1 O17 109.37(19) . . ?
O15 Cl1 O17 108.70(17) . . ?
O16 Cl1 O17 108.33(17) . . ?
O19 Cl2 O20 109.55(17) . . ?
O19 Cl2 O18 109.63(16) . . ?
O20 Cl2 O18 109.69(16) . . ?
O19 Cl2 O21 110.35(17) . . ?
O20 Cl2 O21 108.90(16) . . ?
O18 Cl2 O21 108.70(16) . . ?
Mn1 O1 Mn1 97.49(9) . 2_666 ?
Mn2 O2 Mn1 101.09(10) . . ?
Mn2 O3 Mn3 120.99(11) . . ?
Mn2 O3 Mn1 94.50(9) . . ?
Mn3 O3 Mn1 137.34(11) . . ?
C21 O4 Mn2 130.4(2) . . ?
C23 O5 Mn2 126.8(2) . . ?
C21 O6 Mn3 129.6(2) . . ?
Mn4 O7 Mn3 94.25(10) . . ?
Mn4 O8 Mn3 95.20(9) . . ?
C23 O9 Mn3 133.5(2) . . ?
C25 O10 Mn3 121.3(2) . . ?
C25 O11 Mn4 125.3(2) . . ?
Mn4 O12 H12A 124(3) . . ?
Mn4 O12 H12B 123(2) . . ?
H12A O12 H12B 102(3) . . ?
H13A O13 H13B 111.2 . . ?
C1 N1 C5 119.9(3) . . ?
C1 N1 Mn1 123.6(2) . . ?
C5 N1 Mn1 116.3(2) . . ?
C10 N2 C6 119.2(3) . . ?
C10 N2 Mn1 125.0(2) . . ?
C6 N2 Mn1 115.64(19) . . ?
C11 N3 C15 118.9(3) . . ?
C11 N3 Mn2 124.5(2) . . ?
C15 N3 Mn2 116.5(2) . . ?
C20 N4 C16 119.5(3) . . ?
C20 N4 Mn2 124.7(2) . . ?
C16 N4 Mn2 115.5(2) . . ?
C27 N5 C31 119.5(3) . . ?
C27 N5 Mn4 125.2(2) . . ?
C31 N5 Mn4 115.3(2) . . ?
C36 N6 C32 119.3(3) . . ?
C36 N6 Mn4 124.2(2) . . ?
C32 N6 Mn4 116.2(2) . . ?
N1 C1 C2 121.7(3) . . ?
N1 C1 H1A 119.1 . . ?
C2 C1 H1A 119.1 . . ?
C3 C2 C1 119.0(3) . . ?
C3 C2 H2A 120.5 . . ?
C1 C2 H2A 120.5 . . ?
C2 C3 C4 119.6(3) . . ?
C2 C3 H3A 120.2 . . ?
C4 C3 H3A 120.2 . . ?
C3 C4 C5 118.8(3) . . ?
C3 C4 H4A 120.6 . . ?
C5 C4 H4A 120.6 . . ?
N1 C5 C4 121.0(3) . . ?
N1 C5 C6 114.6(3) . . ?
C4 C5 C6 124.4(3) . . ?
N2 C6 C7 121.1(3) . . ?
N2 C6 C5 114.6(3) . . ?
C7 C6 C5 124.3(3) . . ?
C8 C7 C6 119.1(3) . . ?
C8 C7 H7A 120.5 . . ?
C6 C7 H7A 120.5 . . ?
C7 C8 C9 119.8(3) . . ?
C7 C8 H8A 120.1 . . ?
C9 C8 H8A 120.1 . . ?
C8 C9 C10 118.5(3) . . ?
C8 C9 H9A 120.7 . . ?
C10 C9 H9A 120.7 . . ?
N2 C10 C9 122.2(3) . . ?
N2 C10 H10A 118.9 . . ?
C9 C10 H10A 118.9 . . ?
N3 C11 C12 121.8(3) . . ?
N3 C11 H11A 119.1 . . ?
C12 C11 H11A 119.1 . . ?
C11 C12 C13 119.1(3) . . ?
C11 C12 H12C 120.4 . . ?
C13 C12 H12C 120.4 . . ?
C14 C13 C12 119.7(3) . . ?
C14 C13 H13C 120.2 . . ?
C12 C13 H13C 120.2 . . ?
C13 C14 C15 119.3(3) . . ?
C13 C14 H14A 120.4 . . ?
C15 C14 H14A 120.4 . . ?
N3 C15 C14 121.2(3) . . ?
N3 C15 C16 114.2(3) . . ?
C14 C15 C16 124.6(3) . . ?
N4 C16 C17 121.3(3) . . ?
N4 C16 C15 114.8(3) . . ?
C17 C16 C15 123.8(3) . . ?
C18 C17 C16 118.2(3) . . ?
C18 C17 H17A 120.9 . . ?
C16 C17 H17A 120.9 . . ?
C19 C18 C17 120.2(3) . . ?
C19 C18 H18A 119.9 . . ?
C17 C18 H18A 119.9 . . ?
C20 C19 C18 118.2(4) . . ?
C20 C19 H19A 120.9 . . ?
C18 C19 H19A 120.9 . . ?
N4 C20 C19 122.5(4) . . ?
N4 C20 H20A 118.7 . . ?
C19 C20 H20A 118.7 . . ?
O4 C21 O6 124.5(3) . . ?
O4 C21 C22 117.5(3) . . ?
O6 C21 C22 118.0(3) . . ?
C21 C22 H22A 109.5 . . ?
C21 C22 H22B 109.5 . . ?
H22A C22 H22B 109.5 . . ?
C21 C22 H22C 109.5 . . ?
H22A C22 H22C 109.5 . . ?
H22B C22 H22C 109.5 . . ?
O9 C23 O5 125.6(3) . . ?
O9 C23 C24 120.5(3) . . ?
O5 C23 C24 113.9(3) . . ?
C23 C24 H24A 109.5 . . ?
C23 C24 H24B 109.5 . . ?
H24A C24 H24B 109.5 . . ?
C23 C24 H24C 109.5 . . ?
H24A C24 H24C 109.5 . . ?
H24B C24 H24C 109.5 . . ?
O10 C25 O11 125.0(3) . . ?
O10 C25 C26 119.6(3) . . ?
O11 C25 C26 115.4(3) . . ?
C25 C26 H26A 109.5 . . ?
C25 C26 H26B 109.5 . . ?
H26A C26 H26B 109.5 . . ?
C25 C26 H26C 109.5 . . ?
H26A C26 H26C 109.5 . . ?
H26B C26 H26C 109.5 . . ?
N5 C27 C28 122.0(3) . . ?
N5 C27 H27A 119.0 . . ?
C28 C27 H27A 119.0 . . ?
C29 C28 C27 118.8(3) . . ?
C29 C28 H28A 120.6 . . ?
C27 C28 H28A 120.6 . . ?
C28 C29 C30 119.6(3) . . ?
C28 C29 H29A 120.2 . . ?
C30 C29 H29A 120.2 . . ?
C31 C30 C29 119.4(3) . . ?
C31 C30 H30A 120.3 . . ?
C29 C30 H30A 120.3 . . ?
N5 C31 C30 120.6(3) . . ?
N5 C31 C32 114.5(3) . . ?
C30 C31 C32 124.8(3) . . ?
N6 C32 C33 120.5(3) . . ?
N6 C32 C31 114.5(3) . . ?
C33 C32 C31 124.9(3) . . ?
C34 C33 C32 119.7(3) . . ?
C34 C33 H33A 120.1 . . ?
C32 C33 H33A 120.1 . . ?
C35 C34 C33 119.6(3) . . ?
C35 C34 H34A 120.2 . . ?
C33 C34 H34A 120.2 . . ?
C34 C35 C36 119.0(3) . . ?
C34 C35 H35A 120.5 . . ?
C36 C35 H35A 120.5 . . ?
N6 C36 C35 121.9(3) . . ?
N6 C36 H36A 119.1 . . ?
C35 C36 H36A 119.1 . . ?

loop_
_geom_bond_atom_site_label_1
_geom_bond_atom_site_label_2
_geom_bond_distance
_geom_bond_site_symmetry_2
_geom_bond_publ_flag
Mn1 O1 1.7974(19) . ?
Mn1 O1 1.811(2) 2_666 ?
Mn1 O2 1.844(2) . ?
Mn1 O3 1.981(2) . ?
Mn1 N1 2.049(2) . ?
Mn1 N2 2.073(2) . ?
Mn1 Mn1 2.7126(9) 2_666 ?
Mn1 Mn2 2.7900(7) . ?
Mn2 O2 1.769(2) . ?
Mn2 O3 1.816(2) . ?
Mn2 O5 1.904(2) . ?
Mn2 O4 2.008(2) . ?
Mn2 N3 2.026(3) . ?
Mn2 N4 2.060(3) . ?
Mn3 O8 1.857(2) . ?
Mn3 O7 1.873(2) . ?
Mn3 O3 1.946(2) . ?
Mn3 O6 1.981(2) . ?
Mn3 O9 2.203(2) . ?
Mn3 O10 2.211(2) . ?
Mn3 Mn4 2.6746(7) . ?
Mn4 O8 1.764(2) . ?
Mn4 O7 1.775(2) . ?
Mn4 O11 1.907(2) . ?
Mn4 N6 2.024(3) . ?
Mn4 O12 2.034(2) . ?
Mn4 N5 2.068(3) . ?
Cl1 O14 1.420(3) . ?
Cl1 O15 1.420(2) . ?
Cl1 O16 1.438(2) . ?
Cl1 O17 1.457(3) . ?
Cl2 O19 1.429(3) . ?
Cl2 O20 1.430(2) . ?
Cl2 O18 1.438(2) . ?
Cl2 O21 1.442(3) . ?
O1 Mn1 1.811(2) 2_666 ?
O4 C21 1.266(4) . ?
O5 C23 1.282(4) . ?
O6 C21 1.270(4) . ?
O9 C23 1.242(4) . ?
O10 C25 1.245(4) . ?
O11 C25 1.296(4) . ?
O12 H12A 0.80(4) . ?
O12 H12B 0.96(4) . ?
O13 H13A 1.0974 . ?
O13 H13B 0.93(5) . ?
N1 C1 1.332(4) . ?
N1 C5 1.345(4) . ?
N2 C10 1.340(4) . ?
N2 C6 1.346(4) . ?
N3 C11 1.346(4) . ?
N3 C15 1.360(4) . ?
N4 C20 1.337(4) . ?
N4 C16 1.345(4) . ?
N5 C27 1.339(4) . ?
N5 C31 1.350(4) . ?
N6 C36 1.344(4) . ?
N6 C32 1.364(4) . ?
C1 C2 1.376(4) . ?
C1 H1A 0.9500 . ?
C2 C3 1.372(4) . ?
C2 H2A 0.9500 . ?
C3 C4 1.382(4) . ?
C3 H3A 0.9500 . ?
C4 C5 1.384(4) . ?
C4 H4A 0.9500 . ?
C5 C6 1.473(4) . ?
C6 C7 1.392(4) . ?
C7 C8 1.370(4) . ?
C7 H7A 0.9500 . ?
C8 C9 1.379(4) . ?
C8 H8A 0.9500 . ?
C9 C10 1.379(4) . ?
C9 H9A 0.9500 . ?
C10 H10A 0.9500 . ?
C11 C12 1.374(4) . ?
C11 H11A 0.9500 . ?
C12 C13 1.377(5) . ?
C12 H12C 0.9500 . ?
C13 C14 1.371(5) . ?
C13 H13C 0.9500 . ?
C14 C15 1.380(4) . ?
C14 H14A 0.9500 . ?
C15 C16 1.466(4) . ?
C16 C17 1.394(4) . ?
C17 C18 1.384(5) . ?
C17 H17A 0.9500 . ?
C18 C19 1.381(5) . ?
C18 H18A 0.9500 . ?
C19 C20 1.375(5) . ?
C19 H19A 0.9500 . ?
C20 H20A 0.9500 . ?
C21 C22 1.500(4) . ?
C22 H22A 0.9800 . ?
C22 H22B 0.9800 . ?
C22 H22C 0.9800 . ?
C23 C24 1.503(4) . ?
C24 H24A 0.9800 . ?
C24 H24B 0.9800 . ?
C24 H24C 0.9800 . ?
C25 C26 1.495(4) . ?
C26 H26A 0.9800 . ?
C26 H26B 0.9800 . ?
C26 H26C 0.9800 . ?
C27 C28 1.380(4) . ?
C27 H27A 0.9500 . ?
C28 C29 1.365(4) . ?
C28 H28A 0.9500 . ?
C29 C30 1.383(4) . ?
C29 H29A 0.9500 . ?
C30 C31 1.379(4) . ?
C30 H30A 0.9500 . ?
C31 C32 1.466(4) . ?
C32 C33 1.383(4) . ?
C33 C34 1.382(5) . ?
C33 H33A 0.9500 . ?
C34 C35 1.369(5) . ?
C34 H34A 0.9500 . ?
C35 C36 1.386(4) . ?
C35 H35A 0.9500 . ?
C36 H36A 0.9500 . ?
